data_1517168
loop_
_publ_author_name
'Braunschweig, Holger'
'Dewhurst, Rian D.'
'Hupp, Florian'
'Kaufmann, Christina'
'Phukan, Ashwini K.'
'Schneider, Christoph'
'Ye, Qing'

_publ_section_title
;
 Gauging metal Lewis basicity of zerovalent iron complexes via metal-only
 Lewis pairs
;
_journal_issue 10
_journal_name_full 'Chemical Science'
_journal_page_first 4099
_journal_paper_doi 10.1039/C4SC01539H
_journal_volume 5
_journal_year 2014
_chemical_formula_moiety 'C5 Cl3 Fe Ga O5'
_chemical_formula_sum 'C5 Cl3 Fe Ga O5'
_chemical_formula_weight 371.97
_chemical_name_common
;
?
;
_chemical_name_systematic
;
?
;
_space_group_IT_number 9
_symmetry_cell_setting monoclinic
_symmetry_space_group_name_Hall 'C -2yc'
_symmetry_space_group_name_H-M 'C 1 c 1'
_atom_sites_solution_primary direct
_atom_sites_solution_secondary difmap
_audit_creation_method SHELXL-97
_cell_angle_alpha 90.00
_cell_angle_beta 92.431(15)
_cell_angle_gamma 90.00
_cell_formula_units_Z 4
_cell_length_a 9.0504(17)
_cell_length_b 10.731(2)
_cell_length_c 11.634(4)
_cell_measurement_temperature 100(2)
_cell_volume 1128.9(5)
_computing_cell_refinement 'Saint+ ver. 8.18C (Bruker AXS)'
_computing_data_collection 'APEX2 ver. 2012.4-3 (Bruker AXS)'
_computing_data_reduction 'Saint+ ver. 8.18C (Bruker AXS)'
_computing_molecular_graphics 'XP ver. 5.1 (Bruker AXS, 1998)'
_computing_publication_material 'SHELXL-97 (Sheldrick, 2008)'
_computing_structure_refinement 'SHELXL-97 (Sheldrick, 1997)'
_computing_structure_solution 'SHELXS-97 (Sheldrick, 1990)'
_diffrn_ambient_temperature 100(2)
_diffrn_detector_area_resol_mean 8.333
_diffrn_measured_fraction_theta_full 0.993
_diffrn_measured_fraction_theta_max 0.986
_diffrn_measurement_device_type 'Bruker D8 Quest'
_diffrn_measurement_method '\f and \w scans'
_diffrn_radiation_monochromator 'multi-layer mirror'
_diffrn_radiation_source 'ImS micro-focus sealed X-ray tube'
_diffrn_radiation_type MoK\a
_diffrn_radiation_wavelength 0.71073
_diffrn_reflns_av_R_equivalents 0.0201
_diffrn_reflns_av_sigmaI/netI 0.0288
_diffrn_reflns_limit_h_max 11
_diffrn_reflns_limit_h_min -11
_diffrn_reflns_limit_k_max 13
_diffrn_reflns_limit_k_min -13
_diffrn_reflns_limit_l_max 14
_diffrn_reflns_limit_l_min -14
_diffrn_reflns_number 8510
_diffrn_reflns_theta_full 26.00
_diffrn_reflns_theta_max 26.73
_diffrn_reflns_theta_min 2.95
_exptl_absorpt_coefficient_mu 4.374
_exptl_absorpt_correction_T_max 0.6940
_exptl_absorpt_correction_T_min 0.5260
_exptl_absorpt_correction_type multi-scan
_exptl_absorpt_process_details 'Sadabs 2008/1 (Bruker 2008)'
_exptl_crystal_colour colourless
_exptl_crystal_density_diffrn 2.189
_exptl_crystal_density_method 'not measured'
_exptl_crystal_description plate
_exptl_crystal_F_000 712
_exptl_crystal_size_max 0.21
_exptl_crystal_size_mid 0.15
_exptl_crystal_size_min 0.07
_refine_diff_density_max 0.349
_refine_diff_density_min -0.329
_refine_diff_density_rms 0.091
_refine_ls_abs_structure_details 'Flack H D (1983), Acta Cryst. A39, 876-881'
_refine_ls_abs_structure_Flack 0.019(6)
_refine_ls_extinction_method none
_refine_ls_goodness_of_fit_ref 0.938
_refine_ls_hydrogen_treatment constr
_refine_ls_matrix_type full
_refine_ls_number_parameters 136
_refine_ls_number_reflns 2256
_refine_ls_number_restraints 2
_refine_ls_restrained_S_all 0.938
_refine_ls_R_factor_all 0.0137
_refine_ls_R_factor_gt 0.0131
_refine_ls_shift/su_max 0.001
_refine_ls_shift/su_mean 0.000
_refine_ls_structure_factor_coef Fsqd
_refine_ls_weighting_details 'calc w=1/[\s^2^(Fo^2^)+(0.0000P)^2^+0.0000P] where P=(Fo^2^+2Fc^2^)/3'
_refine_ls_weighting_scheme calc
_refine_ls_wR_factor_gt 0.0273
_refine_ls_wR_factor_ref 0.0275
_reflns_number_gt 2217
_reflns_number_total 2256
_reflns_threshold_expression >2sigma(I)
_cod_data_source_file c4sc01539h2.cif
_cod_data_source_block 2a
_cod_depositor_comments
;
The following automatic conversions were performed:

'_symmetry_cell_setting' value 'Monoclinic' changed to 'monoclinic'
according to
/usr/data/users/saulius/crontab/automatic-downloads/rss-feeds/RSC/lib/dictionaries/cif_core.dic
dictionary named 'cif_core.dic' version 2.4.2 from 2011-04-26.

Automatic conversion script
Id: cif_fix_values 2281 2013-09-26 08:29:07Z andrius 

 Adding full bibliography for 1517166--1517175.cif.
;
_cod_original_sg_symbol_H-M Cc
_cod_database_code 1517168

loop_
_symmetry_equiv_pos_as_xyz
'x, y, z'
'x, -y, z+1/2'
'x+1/2, y+1/2, z'
'x+1/2, -y+1/2, z+1/2'

loop_
_atom_site_label
_atom_site_type_symbol
_atom_site_fract_x
_atom_site_fract_y
_atom_site_fract_z
_atom_site_U_iso_or_equiv
_atom_site_adp_type
_atom_site_occupancy
_atom_site_symmetry_multiplicity
_atom_site_calc_flag
Cl2 Cl 0.18458(5) 0.04819(4) 0.76964(4) 0.02225(10) Uani 1 1 d
O2 O 0.09250(17) 0.47806(12) 0.53568(13) 0.0273(3) Uani 1 1 d
C2 C 0.0585(2) 0.37826(18) 0.52126(17) 0.0194(4) Uani 1 1 d
Ga1 Ga 0.023438(17) 0.193703(15) 0.717288(16) 0.01261(5) Uani 1 1 d
O1 O -0.30459(16) 0.29916(12) 0.54392(13) 0.0275(3) Uani 1 1 d
C1 C -0.1896(2) 0.26517(17) 0.52670(16) 0.0179(4) Uani 1 1 d
Cl1 Cl -0.19161(5) 0.13441(4) 0.77862(4) 0.02289(10) Uani 1 1 d
Fe1 Fe 0.00075(3) 0.21499(2) 0.49921(2) 0.01411(6) Uani 1 1 d
C5 C -0.05097(19) 0.05086(18) 0.51796(16) 0.0184(4) Uani 1 1 d
O5 O -0.08083(16) -0.04925(12) 0.53346(13) 0.0250(3) Uani 1 1 d
C4 C 0.1973(2) 0.16922(17) 0.50323(17) 0.0186(4) Uani 1 1 d
O4 O 0.31770(16) 0.14138(13) 0.50680(14) 0.0271(3) Uani 1 1 d
Cl3 Cl 0.09141(6) 0.36606(4) 0.80167(4) 0.02392(11) Uani 1 1 d
O3 O -0.03763(16) 0.22446(14) 0.24056(14) 0.0282(3) Uani 1 1 d
C3 C -0.0234(2) 0.22086(17) 0.33657(19) 0.0204(4) Uani 1 1 d

loop_
_atom_site_aniso_label
_atom_site_aniso_U_11
_atom_site_aniso_U_22
_atom_site_aniso_U_33
_atom_site_aniso_U_23
_atom_site_aniso_U_13
_atom_site_aniso_U_12
Cl2 0.0251(2) 0.0214(2) 0.0199(3) 0.00432(18) -0.00315(19) 0.00504(18)
O2 0.0321(8) 0.0219(7) 0.0281(9) 0.0086(6) 0.0014(6) -0.0012(6)
C2 0.0193(10) 0.0249(10) 0.0141(11) 0.0077(8) 0.0026(8) 0.0037(8)
Ga1 0.01427(10) 0.01442(8) 0.00908(10) 0.00055(8) -0.00014(7) -0.00171(8)
O1 0.0183(8) 0.0448(8) 0.0196(8) 0.0014(7) 0.0023(6) 0.0114(6)
C1 0.0205(10) 0.0243(9) 0.0087(10) 0.0001(7) -0.0018(8) 0.0009(8)
Cl1 0.0189(2) 0.0334(2) 0.0166(3) 0.00345(19) 0.00367(18) -0.00849(19)
Fe1 0.01182(13) 0.02112(12) 0.00942(15) 0.00067(10) 0.00103(10) 0.00326(10)
C5 0.0139(9) 0.0286(11) 0.0125(10) -0.0062(8) -0.0012(7) 0.0045(8)
O5 0.0269(8) 0.0225(7) 0.0253(9) -0.0049(6) -0.0030(6) -0.0005(6)
C4 0.0204(10) 0.0239(9) 0.0116(10) 0.0014(8) 0.0032(8) 0.0025(8)
O4 0.0173(8) 0.0417(9) 0.0223(8) 0.0027(6) 0.0020(6) 0.0080(6)
Cl3 0.0357(3) 0.0174(2) 0.0185(3) -0.00363(18) -0.0004(2) -0.00770(19)
O3 0.0228(8) 0.0478(9) 0.0140(9) -0.0010(7) 0.0019(6) 0.0093(6)
C3 0.0121(10) 0.0322(10) 0.0170(13) 0.0000(8) 0.0009(8) 0.0069(8)

loop_
_atom_type_symbol
_atom_type_description
_atom_type_scat_dispersion_real
_atom_type_scat_dispersion_imag
_atom_type_scat_source
C C 0.0033 0.0016 'International Tables Vol C Tables 4.2.6.8 and 6.1.1.4'
O O 0.0106 0.0060 'International Tables Vol C Tables 4.2.6.8 and 6.1.1.4'
Cl Cl 0.1484 0.1585 'International Tables Vol C Tables 4.2.6.8 and 6.1.1.4'
Fe Fe 0.3463 0.8444 'International Tables Vol C Tables 4.2.6.8 and 6.1.1.4'
Ga Ga 0.2307 1.6083 'International Tables Vol C Tables 4.2.6.8 and 6.1.1.4'

loop_
_geom_angle_atom_site_label_1
_geom_angle_atom_site_label_2
_geom_angle_atom_site_label_3
_geom_angle
O2 C2 Fe1 179.16(18)
Cl3 Ga1 Cl1 109.76(2)
Cl3 Ga1 Cl2 107.88(2)
Cl1 Ga1 Cl2 106.87(2)
Cl3 Ga1 Fe1 112.54(2)
Cl1 Ga1 Fe1 108.34(2)
Cl2 Ga1 Fe1 111.293(18)
O1 C1 Fe1 178.06(17)
C5 Fe1 C2 165.15(9)
C5 Fe1 C4 89.54(8)
C2 Fe1 C4 88.97(8)
C5 Fe1 C1 90.84(8)
C2 Fe1 C1 87.71(8)
C4 Fe1 C1 168.44(9)
C5 Fe1 C3 97.54(8)
C2 Fe1 C3 97.31(8)
C4 Fe1 C3 95.98(8)
C1 Fe1 C3 95.42(8)
C5 Fe1 Ga1 78.81(6)
C2 Fe1 Ga1 86.34(6)
C4 Fe1 Ga1 85.06(6)
C1 Fe1 Ga1 83.68(6)
C3 Fe1 Ga1 176.21(6)
O5 C5 Fe1 177.51(17)
O4 C4 Fe1 179.34(19)
O3 C3 Fe1 179.9(2)

loop_
_geom_bond_atom_site_label_1
_geom_bond_atom_site_label_2
_geom_bond_distance
Cl2 Ga1 2.2047(6)
O2 C2 1.125(2)
C2 Fe1 1.843(2)
Ga1 Cl3 2.1707(6)
Ga1 Cl1 2.1954(6)
Ga1 Fe1 2.5471(10)
O1 C1 1.129(2)
C1 Fe1 1.846(2)
Fe1 C5 1.838(2)
Fe1 C4 1.844(2)
Fe1 C3 1.896(2)
C5 O5 1.124(2)
C4 O4 1.129(2)
O3 C3 1.120(3)

loop_
_geom_torsion_atom_site_label_1
_geom_torsion_atom_site_label_2
_geom_torsion_atom_site_label_3
_geom_torsion_atom_site_label_4
_geom_torsion
Cl3 Ga1 Fe1 C5 -179.87(6)
Cl1 Ga1 Fe1 C5 -58.32(6)
Cl2 Ga1 Fe1 C5 58.89(6)
Cl3 Ga1 Fe1 C2 0.34(6)
Cl1 Ga1 Fe1 C2 121.89(6)
Cl2 Ga1 Fe1 C2 -120.90(6)
Cl3 Ga1 Fe1 C4 89.62(6)
Cl1 Ga1 Fe1 C4 -148.83(6)
Cl2 Ga1 Fe1 C4 -31.62(6)
Cl3 Ga1 Fe1 C1 -87.75(6)
Cl1 Ga1 Fe1 C1 33.80(6)
Cl2 Ga1 Fe1 C1 151.01(6)
